data_7221731
loop_
_publ_author_name
'Kim, Cheal'
'Nataraj, Chitrapriya'
'Kim, Seog K.'
'Shin, Jong'
'Hwang, In Hong'
'Kim, Youngmee'

_publ_section_title
;
 Synthesis, DNA binding profile and DNA cleavage pathway of divalent metal
 complexes
;
_journal_name_full 'RSC Adv.'
_journal_paper_doi 10.1039/C5RA10695H
_journal_year 2015
_chemical_formula_sum 'C26 H23 Cd N5 O7'
_chemical_formula_weight 629.89
_chemical_name_systematic
; 
 ? 
;
_space_group_IT_number 14
_symmetry_cell_setting monoclinic
_symmetry_space_group_name_Hall '-P 2ybc'
_symmetry_space_group_name_H-M 'P 1 21/c 1'
_atom_sites_solution_hydrogens geom
_atom_sites_solution_primary direct
_atom_sites_solution_secondary difmap
_audit_creation_method SHELXL-97
_audit_update_record
;
2013-07-02 deposited with the CCDC.
2015-08-03 downloaded from the CCDC.
;
_cell_angle_alpha 90.00
_cell_angle_beta 107.95(3)
_cell_angle_gamma 90.00
_cell_formula_units_Z 4
_cell_length_a 15.420(3)
_cell_length_b 10.430(2)
_cell_length_c 16.718(3)
_cell_measurement_temperature 293(2)
_cell_volume 2557.9(9)
_computing_cell_refinement 'Bruker SMART'
_computing_data_collection 'Bruker SMART'
_computing_data_reduction 'Bruker SAINT'
_computing_molecular_graphics 'Bruker SHELXTL'
_computing_publication_material 'Bruker SHELXTL'
_computing_structure_refinement 'SHELXL-97 (Sheldrick, 2008)'
_computing_structure_solution 'SHELXS-97 (Sheldrick, 2008)'
_diffrn_ambient_temperature 293(2)
_diffrn_measured_fraction_theta_full 0.999
_diffrn_measured_fraction_theta_max 0.999
_diffrn_measurement_device_type 'CCD area detector'
_diffrn_measurement_method 'phi and omega scans'
_diffrn_radiation_monochromator graphite
_diffrn_radiation_source 'fine-focus sealed tube'
_diffrn_radiation_type MoK\a
_diffrn_radiation_wavelength 0.71073
_diffrn_reflns_av_R_equivalents 0.0201
_diffrn_reflns_av_sigmaI/netI 0.0240
_diffrn_reflns_limit_h_max 19
_diffrn_reflns_limit_h_min -18
_diffrn_reflns_limit_k_max 12
_diffrn_reflns_limit_k_min -12
_diffrn_reflns_limit_l_max 20
_diffrn_reflns_limit_l_min -13
_diffrn_reflns_number 13970
_diffrn_reflns_theta_full 25.99
_diffrn_reflns_theta_max 25.99
_diffrn_reflns_theta_min 2.34
_exptl_absorpt_coefficient_mu 0.910
_exptl_absorpt_correction_T_max 0.8390
_exptl_absorpt_correction_T_min 0.7413
_exptl_absorpt_correction_type multi-scan
_exptl_crystal_colour colorless
_exptl_crystal_density_diffrn 1.636
_exptl_crystal_density_method 'not measured'
_exptl_crystal_description block
_exptl_crystal_F_000 1272
_exptl_crystal_size_max 0.35
_exptl_crystal_size_mid 0.30
_exptl_crystal_size_min 0.20
_refine_diff_density_max 0.362
_refine_diff_density_min -0.376
_refine_diff_density_rms 0.107
_refine_ls_extinction_method none
_refine_ls_goodness_of_fit_ref 1.038
_refine_ls_hydrogen_treatment mixed
_refine_ls_matrix_type full
_refine_ls_number_parameters 356
_refine_ls_number_reflns 5018
_refine_ls_number_restraints 1
_refine_ls_restrained_S_all 1.038
_refine_ls_R_factor_all 0.0358
_refine_ls_R_factor_gt 0.0283
_refine_ls_shift/su_max 0.002
_refine_ls_shift/su_mean 0.000
_refine_ls_structure_factor_coef Fsqd
_refine_ls_weighting_details 'calc w=1/[\s^2^(Fo^2^)+(0.0487P)^2^+0.0000P] where P=(Fo^2^+2Fc^2^)/3'
_refine_ls_weighting_scheme calc
_refine_ls_wR_factor_gt 0.0741
_refine_ls_wR_factor_ref 0.0770
_reflns_number_gt 4153
_reflns_number_total 5018
_reflns_threshold_expression >2sigma(I)
_cod_data_source_file c5ra10695h2.cif
_cod_data_source_block ym932sadp21c
_cod_depositor_comments
;
The following automatic conversions were performed:

'_symmetry_cell_setting' value 'Monoclinic' changed to 'monoclinic'
according to
/usr/data/users/saulius/crontab/automatic-downloads/rss-feeds/RSC/lib/dictionaries/cif_core.dic
dictionary named 'cif_core.dic' version 2.4.2 from 2011-04-26.

Automatic conversion script
Id: cif_fix_values 3271 2015-04-21 07:52:19Z andrius 
;
_cod_original_sg_symbol_H-M P2(1)/c
_cod_database_code 7221731

loop_
_symmetry_equiv_pos_as_xyz
'x, y, z'
'-x, y+1/2, -z+1/2'
'-x, -y, -z'
'x, -y-1/2, z-1/2'

loop_
_atom_site_label
_atom_site_type_symbol
_atom_site_fract_x
_atom_site_fract_y
_atom_site_fract_z
_atom_site_U_iso_or_equiv
_atom_site_adp_type
_atom_site_occupancy
_atom_site_symmetry_multiplicity
_atom_site_calc_flag
_atom_site_refinement_flags
Cd1 Cd 0.658084(11) 0.348042(15) 0.533276(10) 0.04357(8) Uani 1 1 d .
N1 N 0.71373(13) 0.16869(17) 0.60920(12) 0.0410(4) Uani 1 1 d .
N2 N 0.73103(11) 0.05834(17) 0.49139(11) 0.0403(4) Uani 1 1 d .
N3 N 0.60677(13) 0.1931(2) 0.43009(12) 0.0470(5) Uani 1 1 d .
N4 N 0.67815(15) 0.5434(2) 0.42371(13) 0.0524(5) Uani 1 1 d .
O41 O 0.74238(12) 0.47547(19) 0.46727(13) 0.0698(5) Uani 1 1 d .
O42 O 0.59819(12) 0.50478(17) 0.41648(12) 0.0589(5) Uani 1 1 d .
O43 O 0.69156(16) 0.64091(19) 0.38875(14) 0.0755(6) Uani 1 1 d .
N5 N 0.68905(15) 0.5536(2) 0.65268(13) 0.0528(5) Uani 1 1 d .
O51 O 0.73807(14) 0.45739(17) 0.65882(13) 0.0733(6) Uani 1 1 d .
O52 O 0.62041(15) 0.5565(2) 0.58943(14) 0.0862(7) Uani 1 1 d .
O53 O 0.70535(19) 0.63614(18) 0.70628(15) 0.0853(7) Uani 1 1 d .
O1 O 0.52510(12) 0.30899(18) 0.56651(13) 0.0637(5) Uani 1 1 d D
H1O H 0.493(2) 0.372(2) 0.574(2) 0.096 Uiso 1 1 d D
C1 C 0.71205(19) 0.1681(2) 0.68916(16) 0.0514(6) Uani 1 1 d .
H1 H 0.7034 0.2457 0.7130 0.062 Uiso 1 1 calc R
C2 C 0.72227(19) 0.0609(3) 0.73718(17) 0.0613(7) Uani 1 1 d .
H2 H 0.7229 0.0654 0.7929 0.074 Uiso 1 1 calc R
C3 C 0.73168(18) -0.0551(2) 0.70084(17) 0.0571(6) Uani 1 1 d .
H3 H 0.7375 -0.1308 0.7314 0.069 Uiso 1 1 calc R
C4 C 0.73233(15) -0.0569(2) 0.61898(16) 0.0468(6) Uani 1 1 d .
H4 H 0.7378 -0.1344 0.5934 0.056 Uiso 1 1 calc R
C5 C 0.72489(13) 0.0567(2) 0.57447(14) 0.0371(5) Uani 1 1 d .
C6 C 0.65743(14) 0.0927(2) 0.42191(14) 0.0385(5) Uani 1 1 d .
C7 C 0.63707(17) 0.0257(2) 0.34665(15) 0.0530(6) Uani 1 1 d .
H7 H 0.6740 -0.0416 0.3404 0.064 Uiso 1 1 calc R
C8 C 0.56181(18) 0.0601(3) 0.28147(16) 0.0607(7) Uani 1 1 d .
H8 H 0.5482 0.0165 0.2305 0.073 Uiso 1 1 calc R
C9 C 0.50668(19) 0.1579(3) 0.29094(17) 0.0606(7) Uani 1 1 d .
H9 H 0.4540 0.1796 0.2481 0.073 Uiso 1 1 calc R
C10 C 0.53180(17) 0.2221(3) 0.36531(17) 0.0587(7) Uani 1 1 d .
H10 H 0.4954 0.2898 0.3720 0.070 Uiso 1 1 calc R
C11 C 0.80247(15) -0.0246(2) 0.47514(15) 0.0463(5) Uani 1 1 d .
H11A H 0.8114 0.0010 0.4225 0.056 Uiso 1 1 calc R
H11B H 0.7813 -0.1127 0.4692 0.056 Uiso 1 1 calc R
C12 C 0.89280(14) -0.0177(2) 0.54423(14) 0.0418(5) Uani 1 1 d .
C13 C 0.93162(15) -0.1275(2) 0.58987(15) 0.0433(5) Uani 1 1 d .
C14 C 0.89125(18) -0.2528(2) 0.57784(18) 0.0567(6) Uani 1 1 d .
H14 H 0.8358 -0.2648 0.5362 0.068 Uiso 1 1 calc R
C15 C 0.9318(2) -0.3537(2) 0.6254(2) 0.0656(8) Uani 1 1 d .
H15 H 0.9035 -0.4335 0.6161 0.079 Uiso 1 1 calc R
C16 C 1.0160(2) -0.3408(3) 0.6888(2) 0.0709(9) Uani 1 1 d .
H16 H 1.0429 -0.4115 0.7208 0.085 Uiso 1 1 calc R
C17 C 1.0575(2) -0.2256(3) 0.70307(18) 0.0628(7) Uani 1 1 d .
H17 H 1.1129 -0.2174 0.7454 0.075 Uiso 1 1 calc R
C18 C 1.01812(16) -0.1159(2) 0.65444(16) 0.0482(6) Uani 1 1 d .
C19 C 1.06196(17) 0.0007(3) 0.66889(16) 0.0532(6) Uani 1 1 d .
H19 H 1.1179 0.0069 0.7107 0.064 Uiso 1 1 calc R
C20 C 1.02533(16) 0.1094(2) 0.62296(15) 0.0472(5) Uani 1 1 d .
C21 C 1.0722(2) 0.2286(3) 0.6381(2) 0.0667(7) Uani 1 1 d .
H21 H 1.1287 0.2337 0.6792 0.080 Uiso 1 1 calc R
C22 C 1.0365(2) 0.3334(3) 0.5944(2) 0.0751(9) Uani 1 1 d .
H22 H 1.0680 0.4108 0.6056 0.090 Uiso 1 1 calc R
C23 C 0.9512(2) 0.3271(3) 0.5312(2) 0.0661(8) Uani 1 1 d .
H23 H 0.9269 0.4005 0.5011 0.079 Uiso 1 1 calc R
C24 C 0.90440(18) 0.2153(2) 0.51413(17) 0.0534(6) Uani 1 1 d .
H24 H 0.8486 0.2130 0.4719 0.064 Uiso 1 1 calc R
C25 C 0.93909(15) 0.1012(2) 0.55964(15) 0.0430(5) Uani 1 1 d .
C111 C 0.4775(2) 0.1922(3) 0.5602(3) 0.0904(11) Uani 1 1 d .
H11C H 0.4312 0.1877 0.5065 0.136 Uiso 1 1 calc R
H11D H 0.4496 0.1875 0.6042 0.136 Uiso 1 1 calc R
H11E H 0.5192 0.1221 0.5656 0.136 Uiso 1 1 calc R

loop_
_atom_site_aniso_label
_atom_site_aniso_U_11
_atom_site_aniso_U_22
_atom_site_aniso_U_33
_atom_site_aniso_U_23
_atom_site_aniso_U_13
_atom_site_aniso_U_12
Cd1 0.04839(12) 0.03558(11) 0.04154(12) 0.00005(7) 0.00624(8) 0.00243(7)
N1 0.0443(10) 0.0383(10) 0.0385(10) 0.0003(8) 0.0099(8) 0.0020(8)
N2 0.0354(9) 0.0464(10) 0.0369(10) -0.0020(8) 0.0080(8) 0.0091(8)
N3 0.0416(10) 0.0480(11) 0.0423(11) -0.0053(9) -0.0003(9) 0.0073(9)
N4 0.0558(13) 0.0566(13) 0.0455(12) 0.0029(11) 0.0168(10) 0.0048(11)
O41 0.0474(10) 0.0731(12) 0.0864(14) 0.0257(11) 0.0170(10) 0.0143(9)
O42 0.0484(10) 0.0574(11) 0.0655(12) 0.0013(9) 0.0093(9) 0.0040(8)
O43 0.0872(16) 0.0711(14) 0.0696(14) 0.0265(11) 0.0262(12) -0.0017(11)
N5 0.0671(14) 0.0419(11) 0.0463(12) -0.0033(10) 0.0128(11) -0.0038(10)
O51 0.0776(13) 0.0472(11) 0.0769(14) -0.0063(10) -0.0029(10) 0.0070(10)
O52 0.0794(15) 0.0902(16) 0.0719(14) -0.0094(12) -0.0016(12) 0.0256(12)
O53 0.128(2) 0.0504(11) 0.0745(15) -0.0224(11) 0.0273(14) -0.0179(12)
O1 0.0500(10) 0.0526(10) 0.0903(14) -0.0036(10) 0.0243(10) 0.0059(9)
C1 0.0681(17) 0.0442(13) 0.0423(14) -0.0027(11) 0.0175(12) 0.0009(11)
C2 0.082(2) 0.0607(17) 0.0442(15) 0.0072(13) 0.0232(14) 0.0019(14)
C3 0.0644(16) 0.0474(14) 0.0622(17) 0.0176(13) 0.0232(13) 0.0045(12)
C4 0.0456(13) 0.0370(12) 0.0596(15) 0.0009(11) 0.0189(11) 0.0031(10)
C5 0.0287(10) 0.0385(11) 0.0419(12) -0.0013(10) 0.0078(9) 0.0021(9)
C6 0.0354(11) 0.0420(12) 0.0361(12) 0.0002(10) 0.0081(9) 0.0004(9)
C7 0.0519(14) 0.0567(15) 0.0470(14) -0.0100(12) 0.0102(11) 0.0027(12)
C8 0.0615(16) 0.0705(18) 0.0406(14) -0.0114(13) 0.0020(12) -0.0029(14)
C9 0.0538(15) 0.0679(18) 0.0441(14) 0.0016(13) -0.0087(12) 0.0010(13)
C10 0.0497(14) 0.0555(16) 0.0571(16) -0.0030(13) -0.0036(12) 0.0105(12)
C11 0.0376(12) 0.0505(13) 0.0493(14) -0.0082(11) 0.0111(10) 0.0091(10)
C12 0.0366(11) 0.0456(12) 0.0447(13) -0.0029(10) 0.0146(10) 0.0090(10)
C13 0.0395(12) 0.0450(12) 0.0491(14) -0.0024(10) 0.0190(11) 0.0075(10)
C14 0.0520(14) 0.0489(14) 0.0734(18) -0.0048(13) 0.0255(13) 0.0060(12)
C15 0.0722(19) 0.0455(15) 0.089(2) 0.0075(14) 0.0393(18) 0.0077(13)
C16 0.079(2) 0.0625(19) 0.079(2) 0.0257(15) 0.0355(18) 0.0259(15)
C17 0.0605(16) 0.0690(19) 0.0567(17) 0.0151(14) 0.0149(13) 0.0203(14)
C18 0.0445(13) 0.0544(14) 0.0474(14) 0.0019(12) 0.0167(11) 0.0102(11)
C19 0.0398(13) 0.0693(17) 0.0456(14) -0.0047(12) 0.0060(10) 0.0060(12)
C20 0.0454(13) 0.0504(13) 0.0466(14) -0.0060(11) 0.0153(11) 0.0022(11)
C21 0.0607(17) 0.0625(18) 0.0722(19) -0.0106(15) 0.0139(14) -0.0095(14)
C22 0.079(2) 0.0534(17) 0.096(3) -0.0095(16) 0.031(2) -0.0135(15)
C23 0.074(2) 0.0465(15) 0.086(2) 0.0080(14) 0.0372(18) 0.0060(13)
C24 0.0506(14) 0.0511(14) 0.0611(16) 0.0055(12) 0.0211(12) 0.0087(12)
C25 0.0417(12) 0.0438(12) 0.0466(13) -0.0012(11) 0.0181(10) 0.0053(10)
C111 0.070(2) 0.0668(19) 0.143(3) -0.011(2) 0.046(2) -0.0105(17)

loop_
_atom_type_symbol
_atom_type_description
_atom_type_scat_dispersion_real
_atom_type_scat_dispersion_imag
_atom_type_scat_source
C C 0.0033 0.0016 'International Tables Vol C Tables 4.2.6.8 and 6.1.1.4'
H H 0.0000 0.0000 'International Tables Vol C Tables 4.2.6.8 and 6.1.1.4'
N N 0.0061 0.0033 'International Tables Vol C Tables 4.2.6.8 and 6.1.1.4'
O O 0.0106 0.0060 'International Tables Vol C Tables 4.2.6.8 and 6.1.1.4'
Cd Cd -0.8075 1.2024 'International Tables Vol C Tables 4.2.6.8 and 6.1.1.4'

loop_
_geom_angle_atom_site_label_1
_geom_angle_atom_site_label_2
_geom_angle_atom_site_label_3
_geom_angle
N1 Cd1 N3 79.94(7)
N1 Cd1 O1 86.06(7)
N3 Cd1 O1 86.08(7)
N1 Cd1 O41 123.86(7)
N3 Cd1 O41 98.96(8)
O1 Cd1 O41 150.07(7)
N1 Cd1 O51 84.14(7)
N3 Cd1 O51 163.43(7)
O1 Cd1 O51 97.44(8)
O41 Cd1 O51 86.09(8)
N1 Cd1 O42 163.80(7)
N3 Cd1 O42 85.15(7)
O1 Cd1 O42 99.27(7)
O41 Cd1 O42 52.33(6)
O51 Cd1 O42 110.08(7)
N1 Cd1 O52 126.54(7)
N3 Cd1 O52 144.91(7)
O1 Cd1 O52 74.85(8)
O41 Cd1 O52 84.90(8)
O51 Cd1 O52 50.89(7)
O42 Cd1 O52 69.64(7)
C5 N1 C1 118.1(2)
C5 N1 Cd1 123.51(15)
C1 N1 Cd1 116.03(15)
C6 N2 C5 122.26(17)
C6 N2 C11 116.99(18)
C5 N2 C11 116.55(17)
C6 N3 C10 118.4(2)
C6 N3 Cd1 123.06(14)
C10 N3 Cd1 116.82(16)
O43 N4 O41 121.9(2)
O43 N4 O42 121.5(2)
O41 N4 O42 116.6(2)
N4 O41 Cd1 98.04(14)
N4 O42 Cd1 91.10(14)
O53 N5 O51 122.1(2)
O53 N5 O52 122.6(2)
O51 N5 O52 115.3(2)
N5 O51 Cd1 100.26(15)
N5 O52 Cd1 93.58(15)
C111 O1 Cd1 127.77(17)
C111 O1 H1O 111(2)
Cd1 O1 H1O 120(2)
N1 C1 C2 123.9(2)
N1 C1 H1 118.1
C2 C1 H1 118.1
C1 C2 C3 118.0(2)
C1 C2 H2 121.0
C3 C2 H2 121.0
C4 C3 C2 119.0(2)
C4 C3 H3 120.5
C2 C3 H3 120.5
C3 C4 C5 119.9(2)
C3 C4 H4 120.0
C5 C4 H4 120.0
N1 C5 C4 120.9(2)
N1 C5 N2 118.03(19)
C4 C5 N2 121.0(2)
N3 C6 C7 120.7(2)
N3 C6 N2 117.74(19)
C7 C6 N2 121.6(2)
C8 C7 C6 119.2(2)
C8 C7 H7 120.4
C6 C7 H7 120.4
C9 C8 C7 120.4(2)
C9 C8 H8 119.8
C7 C8 H8 119.8
C10 C9 C8 117.5(2)
C10 C9 H9 121.3
C8 C9 H9 121.3
N3 C10 C9 123.7(2)
N3 C10 H10 118.2
C9 C10 H10 118.2
N2 C11 C12 113.05(18)
N2 C11 H11A 109.0
C12 C11 H11A 109.0
N2 C11 H11B 109.0
C12 C11 H11B 109.0
H11A C11 H11B 107.8
C13 C12 C25 120.6(2)
C13 C12 C11 120.9(2)
C25 C12 C11 118.4(2)
C12 C13 C14 124.9(2)
C12 C13 C18 118.7(2)
C14 C13 C18 116.3(2)
C15 C14 C13 121.7(3)
C15 C14 H14 119.2
C13 C14 H14 119.2
C14 C15 C16 121.4(3)
C14 C15 H15 119.3
C16 C15 H15 119.3
C17 C16 C15 119.8(3)
C17 C16 H16 120.1
C15 C16 H16 120.1
C16 C17 C18 121.2(3)
C16 C17 H17 119.4
C18 C17 H17 119.4
C19 C18 C17 120.6(2)
C19 C18 C13 119.8(2)
C17 C18 C13 119.6(2)
C18 C19 C20 122.1(2)
C18 C19 H19 119.0
C20 C19 H19 119.0
C19 C20 C21 121.2(2)
C19 C20 C25 119.3(2)
C21 C20 C25 119.5(2)
C22 C21 C20 121.2(3)
C22 C21 H21 119.4
C20 C21 H21 119.4
C21 C22 C23 120.2(3)
C21 C22 H22 119.9
C23 C22 H22 119.9
C24 C23 C22 120.7(3)
C24 C23 H23 119.6
C22 C23 H23 119.6
C23 C24 C25 121.2(3)
C23 C24 H24 119.4
C25 C24 H24 119.4
C12 C25 C20 119.4(2)
C12 C25 C24 123.4(2)
C20 C25 C24 117.2(2)
O1 C111 H11C 109.5
O1 C111 H11D 109.5
H11C C111 H11D 109.5
O1 C111 H11E 109.5
H11C C111 H11E 109.5
H11D C111 H11E 109.5

loop_
_geom_bond_atom_site_label_1
_geom_bond_atom_site_label_2
_geom_bond_distance
Cd1 N1 2.2749(18)
Cd1 N3 2.318(2)
Cd1 O1 2.3199(19)
Cd1 O41 2.3576(19)
Cd1 O51 2.373(2)
Cd1 O42 2.4953(19)
Cd1 O52 2.506(2)
N1 C5 1.339(3)
N1 C1 1.345(3)
N2 C6 1.397(3)
N2 C5 1.421(3)
N2 C11 1.490(3)
N3 C6 1.338(3)
N3 C10 1.353(3)
N4 O43 1.222(3)
N4 O41 1.253(3)
N4 O42 1.267(3)
N5 O53 1.212(3)
N5 O51 1.241(3)
N5 O52 1.245(3)
O1 C111 1.409(3)
O1 H1O 0.860(2)
C1 C2 1.357(3)
C1 H1 0.9300
C2 C3 1.381(4)
C2 H2 0.9300
C3 C4 1.372(3)
C3 H3 0.9300
C4 C5 1.386(3)
C4 H4 0.9300
C6 C7 1.388(3)
C7 C8 1.372(4)
C7 H7 0.9300
C8 C9 1.368(4)
C8 H8 0.9300
C9 C10 1.359(4)
C9 H9 0.9300
C10 H10 0.9300
C11 C12 1.513(3)
C11 H11A 0.9700
C11 H11B 0.9700
C12 C13 1.404(3)
C12 C25 1.415(3)
C13 C14 1.434(3)
C13 C18 1.439(3)
C14 C15 1.351(4)
C14 H14 0.9300
C15 C16 1.406(5)
C15 H15 0.9300
C16 C17 1.348(4)
C16 H16 0.9300
C17 C18 1.426(4)
C17 H17 0.9300
C18 C19 1.377(4)
C19 C20 1.388(4)
C19 H19 0.9300
C20 C21 1.420(4)
C20 C25 1.424(3)
C21 C22 1.336(4)
C21 H21 0.9300
C22 C23 1.412(5)
C22 H22 0.9300
C23 C24 1.355(4)
C23 H23 0.9300
C24 C25 1.425(3)
C24 H24 0.9300
C111 H11C 0.9600
C111 H11D 0.9600
C111 H11E 0.9600

loop_
_geom_torsion_atom_site_label_1
_geom_torsion_atom_site_label_2
_geom_torsion_atom_site_label_3
_geom_torsion_atom_site_label_4
_geom_torsion
N3 Cd1 N1 C5 19.34(16)
O1 Cd1 N1 C5 106.05(17)
O41 Cd1 N1 C5 -74.76(19)
O51 Cd1 N1 C5 -156.04(18)
O42 Cd1 N1 C5 -3.9(3)
O52 Cd1 N1 C5 173.89(15)
N3 Cd1 N1 C1 -142.97(19)
O1 Cd1 N1 C1 -56.26(18)
O41 Cd1 N1 C1 122.93(18)
O51 Cd1 N1 C1 41.64(18)
O42 Cd1 N1 C1 -166.2(2)
O52 Cd1 N1 C1 11.6(2)
N1 Cd1 N3 C6 -41.01(19)
O1 Cd1 N3 C6 -127.69(19)
O41 Cd1 N3 C6 82.01(19)
O51 Cd1 N3 C6 -24.7(4)
O42 Cd1 N3 C6 132.64(19)
O52 Cd1 N3 C6 175.91(17)
N1 Cd1 N3 C10 154.3(2)
O1 Cd1 N3 C10 67.7(2)
O41 Cd1 N3 C10 -82.64(19)
O51 Cd1 N3 C10 170.6(2)
O42 Cd1 N3 C10 -32.01(19)
O52 Cd1 N3 C10 11.3(3)
O43 N4 O41 Cd1 166.8(2)
O42 N4 O41 Cd1 -14.4(2)
N1 Cd1 O41 N4 168.74(13)
N3 Cd1 O41 N4 84.89(15)
O1 Cd1 O41 N4 -12.9(2)
O51 Cd1 O41 N4 -111.00(15)
O42 Cd1 O41 N4 8.19(13)
O52 Cd1 O41 N4 -59.96(15)
O43 N4 O42 Cd1 -167.8(2)
O41 N4 O42 Cd1 13.4(2)
N1 Cd1 O42 N4 -90.3(3)
N3 Cd1 O42 N4 -113.27(14)
O1 Cd1 O42 N4 161.52(13)
O41 Cd1 O42 N4 -8.01(12)
O51 Cd1 O42 N4 60.02(14)
O52 Cd1 O42 N4 91.58(14)
O53 N5 O51 Cd1 178.8(2)
O52 N5 O51 Cd1 1.5(3)
N1 Cd1 O51 N5 -149.60(16)
N3 Cd1 O51 N5 -165.7(2)
O1 Cd1 O51 N5 -64.37(16)
O41 Cd1 O51 N5 85.76(16)
O42 Cd1 O51 N5 38.38(17)
O52 Cd1 O51 N5 -0.85(15)
O53 N5 O52 Cd1 -178.7(2)
O51 N5 O52 Cd1 -1.4(2)
N1 Cd1 O52 N5 40.8(2)
N3 Cd1 O52 N5 173.39(14)
O1 Cd1 O52 N5 113.98(18)
O41 Cd1 O52 N5 -88.26(17)
O51 Cd1 O52 N5 0.84(15)
O42 Cd1 O52 N5 -139.85(18)
N1 Cd1 O1 C111 -47.9(3)
N3 Cd1 O1 C111 32.2(3)
O41 Cd1 O1 C111 133.4(3)
O51 Cd1 O1 C111 -131.5(3)
O42 Cd1 O1 C111 116.7(3)
O52 Cd1 O1 C111 -177.5(3)
C5 N1 C1 C2 0.9(4)
Cd1 N1 C1 C2 164.3(2)
N1 C1 C2 C3 -2.4(4)
C1 C2 C3 C4 1.4(4)
C2 C3 C4 C5 0.9(4)
C1 N1 C5 C4 1.5(3)
Cd1 N1 C5 C4 -160.46(16)
C1 N1 C5 N2 -177.0(2)
Cd1 N1 C5 N2 21.0(3)
C3 C4 C5 N1 -2.4(3)
C3 C4 C5 N2 176.1(2)
C6 N2 C5 N1 -66.8(3)
C11 N2 C5 N1 136.9(2)
C6 N2 C5 C4 114.6(2)
C11 N2 C5 C4 -41.6(3)
C10 N3 C6 C7 4.5(4)
Cd1 N3 C6 C7 -159.96(18)
C10 N3 C6 N2 -175.7(2)
Cd1 N3 C6 N2 19.9(3)
C5 N2 C6 N3 42.0(3)
C11 N2 C6 N3 -161.8(2)
C5 N2 C6 C7 -138.1(2)
C11 N2 C6 C7 18.1(3)
N3 C6 C7 C8 -2.8(4)
N2 C6 C7 C8 177.3(2)
C6 C7 C8 C9 -1.0(4)
C7 C8 C9 C10 2.9(4)
C6 N3 C10 C9 -2.5(4)
Cd1 N3 C10 C9 162.9(2)
C8 C9 C10 N3 -1.2(4)
C6 N2 C11 C12 159.1(2)
C5 N2 C11 C12 -43.4(3)
N2 C11 C12 C13 119.5(2)
N2 C11 C12 C25 -62.9(3)
C25 C12 C13 C14 -178.6(2)
C11 C12 C13 C14 -1.1(3)
C25 C12 C13 C18 1.9(3)
C11 C12 C13 C18 179.4(2)
C12 C13 C14 C15 -178.6(2)
C18 C13 C14 C15 0.9(4)
C13 C14 C15 C16 -0.4(4)
C14 C15 C16 C17 0.2(4)
C15 C16 C17 C18 -0.6(4)
C16 C17 C18 C19 -179.1(3)
C16 C17 C18 C13 1.1(4)
C12 C13 C18 C19 -1.5(3)
C14 C13 C18 C19 178.9(2)
C12 C13 C18 C17 178.3(2)
C14 C13 C18 C17 -1.2(3)
C17 C18 C19 C20 -179.7(2)
C13 C18 C19 C20 0.1(4)
C18 C19 C20 C21 -179.2(2)
C18 C19 C20 C25 0.9(4)
C19 C20 C21 C22 -179.4(3)
C25 C20 C21 C22 0.4(4)
C20 C21 C22 C23 -0.6(5)
C21 C22 C23 C24 0.0(5)
C22 C23 C24 C25 0.6(4)
C13 C12 C25 C20 -0.9(3)
C11 C12 C25 C20 -178.45(19)
C13 C12 C25 C24 178.4(2)
C11 C12 C25 C24 0.9(3)
C19 C20 C25 C12 -0.6(3)
C21 C20 C25 C12 179.6(2)
C19 C20 C25 C24 -179.9(2)
C21 C20 C25 C24 0.2(3)
C23 C24 C25 C12 179.9(2)
C23 C24 C25 C20 -0.8(3)
